data_4313835
loop_
_publ_author_name
'Li-Zhong Wang'
'Zhi-Rong Qu'
'Hong Zhao'
'Xi-Sen Wang'
'Ren-Gen Xiong'
'Zi-Ling Xue'

_publ_contact_author_address
;
Coordination Chemistry Institue
Nanjing University, Nanjing
210093, P. R. China
;
_publ_contact_author_email xiongrg@netra.nju.edu.cn
_publ_contact_author_fax 86-25-3317761
_publ_contact_author_name 'Prof. Ren-Gen Xiong'
_publ_contact_author_phone 86-25-3594724
_publ_section_title
;
 Isolation and Crystallographic Characterization of a Solid
 Precipitate/Intermediate in the Preparation of 5-Substituted
 1H-Tetrazoles from Nitrile in Water
;
_journal_name_full 'Inorganic Chemistry'
_journal_page_first 3969
_journal_page_last 3971
_journal_paper_doi 10.1021/ic034116i
_journal_volume 42
_journal_year 2003
_chemical_formula_sum 'C12 H8 N10 Zn'
_chemical_formula_weight 357.65
_chemical_name_systematic
;
  ?
;
_space_group_IT_number 122
_symmetry_cell_setting tetragonal
_symmetry_space_group_name_Hall 'I -4 2bw'
_symmetry_space_group_name_H-M 'I -4 2 d'
_atom_sites_solution_hydrogens geom
_atom_sites_solution_primary direct
_atom_sites_solution_secondary difmap
_audit_creation_method SHELXL-97
_cell_angle_alpha 90.00
_cell_angle_beta 90.00
_cell_angle_gamma 90.00
_cell_formula_units_Z 4
_cell_length_a 10.1190(7)
_cell_length_b 10.1190(7)
_cell_length_c 13.6166(14)
_cell_measurement_temperature 296(2)
_cell_volume 1394.3(2)
_computing_structure_refinement 'SHELXL-97 (Sheldrick, 1997)'
_computing_structure_solution 'SHELXS-97 (Sheldrick, 1990)'
_diffrn_ambient_temperature 296(2)
_diffrn_measured_fraction_theta_full 0.981
_diffrn_measured_fraction_theta_max 0.981
_diffrn_radiation_monochromator graphite
_diffrn_radiation_source 'fine-focus sealed tube'
_diffrn_radiation_type MoK\a
_diffrn_radiation_wavelength 0.71073
_diffrn_reflns_av_R_equivalents 0.0463
_diffrn_reflns_av_sigmaI/netI 0.0534
_diffrn_reflns_limit_h_max 11
_diffrn_reflns_limit_h_min -15
_diffrn_reflns_limit_k_max 12
_diffrn_reflns_limit_k_min -15
_diffrn_reflns_limit_l_max 20
_diffrn_reflns_limit_l_min -18
_diffrn_reflns_number 6487
_diffrn_reflns_theta_full 33.49
_diffrn_reflns_theta_max 33.49
_diffrn_reflns_theta_min 2.51
_exptl_absorpt_coefficient_mu 1.778
_exptl_crystal_density_diffrn 1.704
_exptl_crystal_density_method 'not measured'
_exptl_crystal_F_000 720
_refine_diff_density_max 0.452
_refine_diff_density_min -0.262
_refine_diff_density_rms 0.086
_refine_ls_abs_structure_details 'Flack H D (1983), Acta Cryst. A39, 876-881'
_refine_ls_abs_structure_Flack 0.010(19)
_refine_ls_extinction_method none
_refine_ls_goodness_of_fit_ref 0.502
_refine_ls_hydrogen_treatment mixed
_refine_ls_matrix_type full
_refine_ls_number_parameters 54
_refine_ls_number_reflns 1329
_refine_ls_number_restraints 0
_refine_ls_restrained_S_all 0.502
_refine_ls_R_factor_all 0.0368
_refine_ls_R_factor_gt 0.0305
_refine_ls_shift/su_max 0.000
_refine_ls_shift/su_mean 0.000
_refine_ls_structure_factor_coef Fsqd
_refine_ls_weighting_details 'calc w=1/[\s^2^(Fo^2^)+(0.1000P)^2^+0.0000P] where P=(Fo^2^+2Fc^2^)/3'
_refine_ls_weighting_scheme calc
_refine_ls_wR_factor_gt 0.0711
_refine_ls_wR_factor_ref 0.0762
_reflns_number_gt 1141
_reflns_number_total 1329
_reflns_threshold_expression >2sigma(I)
_cod_data_source_file ic034116i_2.cif
_cod_data_source_block 2
_cod_depositor_comments
;
The following automatic conversions were performed:

'_symmetry_cell_setting' value 'Tetragonal' changed to 'tetragonal'
according to the built-in table from CIF Core dictionary named
'cif_core.dic' version 2.4.1 from 2010-06-29.

Automatic conversion script
Id: cif_fix_values 1646 2011-03-28 12:23:43Z adriana 
;
_cod_database_code 4313835

loop_
_symmetry_equiv_pos_as_xyz
'x, y, z'
'-x, -y, z'
'y, -x, -z'
'-y, x, -z'
'-x+1/2, y, -z+3/4'
'x+1/2, -y, -z+3/4'
'-y+1/2, -x, z+3/4'
'y+1/2, x, z+3/4'
'x+1/2, y+1/2, z+1/2'
'-x+1/2, -y+1/2, z+1/2'
'y+1/2, -x+1/2, -z+1/2'
'-y+1/2, x+1/2, -z+1/2'
'-x+1, y+1/2, -z+5/4'
'x+1, -y+1/2, -z+5/4'
'-y+1, -x+1/2, z+5/4'
'y+1, x+1/2, z+5/4'

loop_
_atom_site_label
_atom_site_type_symbol
_atom_site_fract_x
_atom_site_fract_y
_atom_site_fract_z
_atom_site_U_iso_or_equiv
_atom_site_adp_type
_atom_site_occupancy
_atom_site_symmetry_multiplicity
_atom_site_calc_flag
_atom_site_refinement_flags
_atom_site_disorder_assembly
_atom_site_disorder_group
Zn1 Zn 0.5000 0.0000 0.2500 0.01833(10) Uani 1 4 d S . .
N3 N 0.52871(14) -0.15789(16) 0.16553(13) 0.0229(3) Uani 1 1 d . . .
N2 N 0.65610(18) -0.19514(18) 0.14875(14) 0.0270(4) Uani 1 1 d . . .
C3 C 0.3074(3) -0.2500 0.1250 0.0240(5) Uani 1 2 d S . .
C4 C 0.4520(3) -0.2500 0.1250 0.0207(4) Uani 1 2 d S . .
C2 C 0.2368(2) -0.3651(2) 0.1409(2) 0.0350(5) Uani 1 1 d . . .
H2B H 0.2824 -0.4437 0.1517 0.042 Uiso 1 1 calc R A 1
N1 N 0.1031(2) -0.3661(3) 0.1411(2) 0.0499(7) Uani 0.50 1 d P B 1
C1 C 0.1031(2) -0.3661(3) 0.1411(2) 0.0499(7) Uani 0.50 1 d P B 2
H1A H 0.0558 -0.4436 0.1519 0.060 Uiso 0.50 1 calc PR B 2
C5 C 0.0412(4) -0.2500 0.1250 0.0503(10) Uani 1 2 d S . .
H5A H -0.0507 -0.2500 0.1250 0.060 Uiso 1 2 calc SR B 1

loop_
_atom_site_aniso_label
_atom_site_aniso_U_11
_atom_site_aniso_U_22
_atom_site_aniso_U_33
_atom_site_aniso_U_23
_atom_site_aniso_U_13
_atom_site_aniso_U_12
Zn1 0.01622(12) 0.01622(12) 0.02254(16) 0.000 0.000 0.000
N3 0.0202(8) 0.0206(7) 0.0280(7) -0.0040(6) -0.0001(5) -0.0003(5)
N2 0.0224(8) 0.0254(8) 0.0332(9) -0.0055(7) 0.0012(6) -0.0022(6)
C3 0.0222(12) 0.0239(13) 0.0258(12) -0.0040(10) 0.000 0.000
C4 0.0203(10) 0.0201(11) 0.0218(11) -0.0012(9) 0.000 0.000
C2 0.0264(10) 0.0281(10) 0.0505(13) -0.0012(9) 0.0049(9) -0.0039(8)
N1 0.0321(11) 0.0529(15) 0.0646(18) -0.0020(13) 0.0069(11) -0.0148(11)
C1 0.0321(11) 0.0529(15) 0.0646(18) -0.0020(13) 0.0069(11) -0.0148(11)
C5 0.0187(12) 0.072(3) 0.060(2) -0.002(2) 0.000 0.000

loop_
_atom_type_symbol
_atom_type_description
_atom_type_scat_dispersion_real
_atom_type_scat_dispersion_imag
_atom_type_scat_source
C C 0.0033 0.0016 'International Tables Vol C Tables 4.2.6.8 and 6.1.1.4'
H H 0.0000 0.0000 'International Tables Vol C Tables 4.2.6.8 and 6.1.1.4'
N N 0.0061 0.0033 'International Tables Vol C Tables 4.2.6.8 and 6.1.1.4'
Zn Zn 0.2839 1.4301 'International Tables Vol C Tables 4.2.6.8 and 6.1.1.4'

loop_
_geom_angle_atom_site_label_1
_geom_angle_atom_site_label_2
_geom_angle_atom_site_label_3
_geom_angle
_geom_angle_site_symmetry_1
_geom_angle_site_symmetry_3
_geom_angle_publ_flag
N3 Zn1 N3 109.52(5) 12_545 . ?
N3 Zn1 N3 109.52(5) 12_545 2_655 ?
N3 Zn1 N3 109.38(10) . 2_655 ?
N3 Zn1 N3 109.38(10) 12_545 11 ?
N3 Zn1 N3 109.52(5) . 11 ?
N3 Zn1 N3 109.52(5) 2_655 11 ?
C4 N3 N2 106.76(16) . . ?
C4 N3 Zn1 135.70(13) . . ?
N2 N3 Zn1 117.21(12) . . ?
N2 N2 N3 108.88(10) 14_444 . ?
C2 C3 C2 117.8(3) . 14_444 ?
C2 C3 C4 121.08(15) . . ?
C2 C3 C4 121.08(15) 14_444 . ?
N3 C4 N3 108.7(2) . 14_444 ?
N3 C4 C3 125.64(11) . . ?
N3 C4 C3 125.64(11) 14_444 . ?
C1 C2 N1 0.0(4) . . ?
C1 C2 C3 121.5(2) . . ?
N1 C2 C3 121.5(2) . . ?
C5 N1 C2 117.2(3) . . ?
C5 C1 C2 117.2(3) . . ?
C1 C5 N1 0.0(4) 14_444 14_444 ?
C1 C5 N1 124.7(3) 14_444 . ?
N1 C5 N1 124.7(3) 14_444 . ?
C1 C5 C1 124.7(3) 14_444 . ?
N1 C5 C1 124.7(3) 14_444 . ?
N1 C5 C1 0.0(4) . . ?

loop_
_geom_bond_atom_site_label_1
_geom_bond_atom_site_label_2
_geom_bond_distance
_geom_bond_site_symmetry_2
_geom_bond_publ_flag
Zn1 N3 1.9900(16) 12_545 ?
Zn1 N3 1.9900(16) . ?
Zn1 N3 1.9900(16) 2_655 ?
Zn1 N3 1.9900(16) 11 ?
N3 C4 1.333(2) . ?
N3 N2 1.362(2) . ?
N2 N2 1.285(4) 14_444 ?
C3 C2 1.384(2) . ?
C3 C2 1.384(2) 14_444 ?
C3 C4 1.462(4) . ?
C4 N3 1.333(2) 14_444 ?
C2 C1 1.354(3) . ?
C2 N1 1.354(3) . ?
N1 C5 1.349(3) . ?
C1 C5 1.349(3) . ?
C5 C1 1.349(3) 14_444 ?
C5 N1 1.349(3) 14_444 ?
